data_7062539
loop_
_publ_author_name
'Yoshimura, Aya'
'Yoshinouchi, Moeko'
'Hemmi, Keisuke'
'Aso, Yuto'
'Utsumi, Ryosuke'
'Shirahata, Takashi'
'Yao, Masaru'
'Misaki, Yohji'

_publ_section_title
;
 Synthesis of Bz-TTFs with polymerization sites and the properties of
 Li-ion batteries comprising them as active materials
;
_journal_issue 25
_journal_name_full 'New Journal of Chemistry'
_journal_page_first 11760
_journal_page_last 11764
_journal_paper_doi 10.1039/D3NJ00289F
_journal_volume 47
_journal_year 2023
_chemical_formula_moiety 'C46 H32 N2 S4'
_chemical_formula_sum 'C46 H32 N2 S4'
_chemical_formula_weight 741.01
_space_group_crystal_system triclinic
_space_group_IT_number 2
_space_group_name_Hall '-P 1'
_space_group_name_H-M_alt 'P -1'
_atom_sites_solution_hydrogens geom
_atom_sites_solution_primary direct
_atom_sites_solution_secondary difmap
_audit_update_record
;
2023-05-24 deposited with the CCDC.	2023-05-29 downloaded from the CCDC.
;
_cell_angle_alpha 79.201(2)
_cell_angle_beta 82.931(2)
_cell_angle_gamma 73.379(2)
_cell_formula_units_Z 2
_cell_length_a 7.3839(2)
_cell_length_b 11.7705(3)
_cell_length_c 22.5226(6)
_cell_measurement_reflns_used 17604
_cell_measurement_temperature 100
_cell_measurement_theta_max 31.25
_cell_measurement_theta_min 1.90
_cell_volume 1837.46(9)
_computing_cell_refinement 'CrysAlisPro 1.171.42.49 (Rigaku OD, 2022)'
_computing_data_collection 'CrysAlisPro 1.171.42.49 (Rigaku OD, 2022)'
_computing_data_reduction 'CrysAlisPro 1.171.42.49 (Rigaku OD, 2022)'
_computing_molecular_graphics 'CrystalStructure 4.2'
_computing_publication_material 'CrystalStructure 4.2 (Rigaku, 2017)'
_computing_structure_refinement 'SHELXL Version 2014/7 (Sheldrick, 2008)'
_computing_structure_solution 'SHELXT Version 2014/5 (Sheldrick, 2014)'
_diffrn_ambient_temperature 100
_diffrn_detector_area_resol_mean 28.626
_diffrn_measured_fraction_theta_full 0.999
_diffrn_measured_fraction_theta_max 0.892
_diffrn_measurement_device_type 'Rigaku Saturn724'
_diffrn_measurement_method \w
_diffrn_radiation_type 'Mo K\a'
_diffrn_radiation_wavelength 0.71073
_diffrn_reflns_av_R_equivalents 0.0538
_diffrn_reflns_Laue_measured_fraction_full 0.999
_diffrn_reflns_Laue_measured_fraction_max 0.892
_diffrn_reflns_limit_h_max 10
_diffrn_reflns_limit_h_min -10
_diffrn_reflns_limit_k_max 17
_diffrn_reflns_limit_k_min -16
_diffrn_reflns_limit_l_max 32
_diffrn_reflns_limit_l_min -32
_diffrn_reflns_number 33766
_diffrn_reflns_point_group_measured_fraction_full 0.999
_diffrn_reflns_point_group_measured_fraction_max 0.892
_diffrn_reflns_theta_full 25.242
_diffrn_reflns_theta_max 31.217
_diffrn_reflns_theta_min 1.829
_diffrn_standards_number 0
_exptl_absorpt_coefficient_mu 0.296
_exptl_absorpt_correction_T_max 0.979
_exptl_absorpt_correction_T_min 0.849
_exptl_absorpt_correction_type multi-scan
_exptl_absorpt_process_details
;
CrysAlisPro 1.171.42.49 (Rigaku Oxford Diffraction, 2022)
Empirical absorption correction using spherical harmonics,
implemented in SCALE3 ABSPACK scaling algorithm.
;
_exptl_crystal_colour orange
_exptl_crystal_density_diffrn 1.339
_exptl_crystal_density_method 'not measured'
_exptl_crystal_description block
_exptl_crystal_F_000 772.00
_exptl_crystal_size_max 0.349
_exptl_crystal_size_mid 0.080
_exptl_crystal_size_min 0.073
_refine_diff_density_max 0.44
_refine_diff_density_min -0.39
_refine_ls_extinction_method none
_refine_ls_goodness_of_fit_ref 1.046
_refine_ls_hydrogen_treatment constr
_refine_ls_number_parameters 469
_refine_ls_number_reflns 10650
_refine_ls_number_restraints 0
_refine_ls_R_factor_all 0.0770
_refine_ls_R_factor_gt 0.0521
_refine_ls_shift/su_max 0.001
_refine_ls_structure_factor_coef Fsqd
_refine_ls_weighting_details 'w = 1/[\s^2^(Fo^2^)+(0.0489P)^2^+0.6185P] where P=(Fo^2^+2Fc^2^)/3'
_refine_ls_weighting_scheme calc
_refine_ls_wR_factor_gt 0.1102
_refine_ls_wR_factor_ref 0.1217
_reflns_Friedel_coverage 0.000
_reflns_number_gt 7894
_reflns_number_total 10650
_reflns_threshold_expression F^2^>2.0\s(F^2^)
_cod_data_source_file d3nj00289f2.cif
_cod_data_source_block BzTTF-2TPA
_cod_database_code 7062539

loop_
_space_group_symop_id
_space_group_symop_operation_xyz
1 +X,+Y,+Z
2 -X,-Y,-Z

loop_
_atom_site_label
_atom_site_type_symbol
_atom_site_fract_x
_atom_site_fract_y
_atom_site_fract_z
_atom_site_U_iso_or_equiv
_atom_site_adp_type
_atom_site_occupancy
_atom_site_site_symmetry_order
_atom_site_calc_flag
_atom_site_refinement_flags_posn
_atom_site_refinement_flags_adp
_atom_site_refinement_flags_occupancy
_atom_site_disorder_assembly
_atom_site_disorder_group
S1 S 1.20961(6) 0.84635(4) 0.50852(2) 0.01789(10) Uani 1 1 d . . . . .
S2 S 1.40336(7) 0.59326(4) 0.55526(2) 0.02427(12) Uani 1 1 d . . . . .
S3 S 0.83877(6) 0.81980(4) 0.60379(2) 0.01732(10) Uani 1 1 d . . . . .
S4 S 1.04494(7) 0.56820(4) 0.64614(2) 0.02213(11) Uani 1 1 d . . . . .
N1 N -0.0130(2) 0.96025(14) 0.75958(7) 0.0208(3) Uani 1 1 d . . . . .
N2 N 0.5473(2) 0.32237(14) 0.88118(7) 0.0208(3) Uani 1 1 d . . . . .
C1 C 1.5613(3) 0.87419(17) 0.45877(8) 0.0196(4) Uani 1 1 d . . . . .
H1 H 1.5008 0.9559 0.4445 0.024 Uiso 1 1 calc R U . . .
C2 C 1.7547(3) 0.82810(18) 0.44599(8) 0.0222(4) Uani 1 1 d . . . . .
H2 H 1.8264 0.8787 0.4228 0.027 Uiso 1 1 calc R U . . .
C3 C 1.8437(3) 0.70919(18) 0.46669(9) 0.0227(4) Uani 1 1 d . . . . .
H3 H 1.9756 0.6784 0.4570 0.027 Uiso 1 1 calc R U . . .
C4 C 1.7424(3) 0.63455(17) 0.50142(9) 0.0214(4) Uani 1 1 d . . . . .
H4 H 1.8044 0.5533 0.5163 0.026 Uiso 1 1 calc R U . . .
C5 C 1.5484(3) 0.68019(16) 0.51427(8) 0.0171(4) Uani 1 1 d . . . . .
C6 C 1.4574(2) 0.79995(16) 0.49257(8) 0.0149(3) Uani 1 1 d . . . . .
C7 C 1.2004(2) 0.71490(16) 0.55991(8) 0.0168(4) Uani 1 1 d . . . . .
C8 C 1.0486(3) 0.70402(16) 0.59798(8) 0.0169(4) Uani 1 1 d . . . . .
C9 C 0.7277(2) 0.73885(15) 0.66378(7) 0.0142(3) Uani 1 1 d . . . . .
C10 C 0.5383(2) 0.80311(15) 0.68817(8) 0.0138(3) Uani 1 1 d . . . . .
C11 C 0.3943(3) 0.86022(15) 0.64974(8) 0.0159(3) Uani 1 1 d . . . . .
H11 H 0.4210 0.8636 0.6072 0.019 Uiso 1 1 calc R U . . .
C12 C 0.2117(3) 0.91245(16) 0.67264(8) 0.0172(4) Uani 1 1 d . . . . .
H12 H 0.1139 0.9493 0.6459 0.021 Uiso 1 1 calc R U . . .
C13 C 0.1725(2) 0.91060(16) 0.73488(8) 0.0166(4) Uani 1 1 d . . . . .
C14 C 0.3189(3) 0.85722(16) 0.77356(8) 0.0174(4) Uani 1 1 d . . . . .
H14 H 0.2942 0.8579 0.8159 0.021 Uiso 1 1 calc R U . . .
C15 C 0.4984(3) 0.80379(15) 0.75063(8) 0.0160(3) Uani 1 1 d . . . . .
H15 H 0.5962 0.7670 0.7774 0.019 Uiso 1 1 calc R U . . .
C16 C -0.1334(3) 1.06142(16) 0.72457(8) 0.0181(4) Uani 1 1 d . . . . .
C17 C -0.0746(3) 1.16587(17) 0.70522(9) 0.0233(4) Uani 1 1 d . . . . .
H17 H 0.0439 1.1698 0.7158 0.028 Uiso 1 1 calc R U . . .
C18 C -0.1893(3) 1.26413(18) 0.67054(9) 0.0287(5) Uani 1 1 d . . . . .
H18 H -0.1492 1.3352 0.6576 0.034 Uiso 1 1 calc R U . . .
C19 C -0.3624(3) 1.25884(19) 0.65476(9) 0.0311(5) Uani 1 1 d . . . . .
H19 H -0.4404 1.3259 0.6308 0.037 Uiso 1 1 calc R U . . .
C20 C -0.4199(3) 1.1562(2) 0.67406(9) 0.0275(5) Uani 1 1 d . . . . .
H20 H -0.5389 1.1529 0.6636 0.033 Uiso 1 1 calc R U . . .
C21 C -0.3073(3) 1.05715(18) 0.70853(8) 0.0212(4) Uani 1 1 d . . . . .
H21 H -0.3486 0.9864 0.7212 0.025 Uiso 1 1 calc R U . . .
C22 C -0.0954(3) 0.88781(17) 0.80702(8) 0.0183(4) Uani 1 1 d . . . . .
C23 C -0.2301(3) 0.94304(18) 0.84911(9) 0.0241(4) Uani 1 1 d . . . . .
H23 H -0.2632 1.0278 0.8467 0.029 Uiso 1 1 calc R U . . .
C24 C -0.3159(3) 0.87464(19) 0.89445(9) 0.0259(4) Uani 1 1 d . . . . .
H24 H -0.4101 0.9135 0.9222 0.031 Uiso 1 1 calc R U . . .
C25 C -0.2667(3) 0.75051(19) 0.90000(9) 0.0243(4) Uani 1 1 d . . . . .
H25 H -0.3261 0.7042 0.9313 0.029 Uiso 1 1 calc R U . . .
C26 C -0.1293(3) 0.69507(18) 0.85902(9) 0.0233(4) Uani 1 1 d . . . . .
H26 H -0.0924 0.6100 0.8629 0.028 Uiso 1 1 calc R U . . .
C27 C -0.0446(3) 0.76283(17) 0.81225(8) 0.0200(4) Uani 1 1 d . . . . .
H27 H 0.0475 0.7240 0.7840 0.024 Uiso 1 1 calc R U . . .
C28 C 0.8207(2) 0.62443(16) 0.68306(8) 0.0164(4) Uani 1 1 d . . . . .
C29 C 0.7518(3) 0.53974(15) 0.73161(8) 0.0158(3) Uani 1 1 d . . . . .
C30 C 0.5630(3) 0.53541(16) 0.73754(8) 0.0179(4) Uani 1 1 d . . . . .
H30 H 0.4797 0.5819 0.7076 0.022 Uiso 1 1 calc R U . . .
C31 C 0.4958(3) 0.46432(16) 0.78632(8) 0.0188(4) Uani 1 1 d . . . . .
H31 H 0.3663 0.4642 0.7902 0.023 Uiso 1 1 calc R U . . .
C32 C 0.6171(3) 0.39259(16) 0.82995(8) 0.0178(4) Uani 1 1 d . . . . .
C33 C 0.8075(3) 0.39093(16) 0.82229(8) 0.0199(4) Uani 1 1 d . . . . .
H33 H 0.8929 0.3396 0.8505 0.024 Uiso 1 1 calc R U . . .
C34 C 0.8738(3) 0.46385(16) 0.77371(8) 0.0188(4) Uani 1 1 d . . . . .
H34 H 1.0042 0.4619 0.7691 0.023 Uiso 1 1 calc R U . . .
C35 C 0.4156(3) 0.25892(16) 0.87462(8) 0.0183(4) Uani 1 1 d . . . . .
C36 C 0.4201(3) 0.21262(16) 0.82195(8) 0.0205(4) Uani 1 1 d . . . . .
H36 H 0.5083 0.2267 0.7889 0.025 Uiso 1 1 calc R U . . .
C37 C 0.2969(3) 0.14605(17) 0.81739(9) 0.0238(4) Uani 1 1 d . . . . .
H37 H 0.3012 0.1149 0.7811 0.029 Uiso 1 1 calc R U . . .
C38 C 0.1683(3) 0.12432(17) 0.86476(10) 0.0257(4) Uani 1 1 d . . . . .
H38 H 0.0855 0.0774 0.8616 0.031 Uiso 1 1 calc R U . . .
C39 C 0.1611(3) 0.17181(18) 0.91715(9) 0.0255(4) Uani 1 1 d . . . . .
H39 H 0.0726 0.1572 0.9501 0.031 Uiso 1 1 calc R U . . .
C40 C 0.2809(3) 0.24000(17) 0.92202(8) 0.0216(4) Uani 1 1 d . . . . .
H40 H 0.2719 0.2742 0.9576 0.026 Uiso 1 1 calc R U . . .
C41 C 0.6308(3) 0.30127(17) 0.93711(8) 0.0199(4) Uani 1 1 d . . . . .
C42 C 0.6746(3) 0.18737(18) 0.97176(9) 0.0233(4) Uani 1 1 d . . . . .
H42 H 0.6491 0.1225 0.9579 0.028 Uiso 1 1 calc R U . . .
C43 C 0.7559(3) 0.1680(2) 1.02667(9) 0.0325(5) Uani 1 1 d . . . . .
H43 H 0.7832 0.0903 1.0505 0.039 Uiso 1 1 calc R U . . .
C44 C 0.7967(3) 0.2611(2) 1.04652(10) 0.0380(6) Uani 1 1 d . . . . .
H44 H 0.8541 0.2474 1.0837 0.046 Uiso 1 1 calc R U . . .
C45 C 0.7542(3) 0.3745(2) 1.01233(10) 0.0391(6) Uani 1 1 d . . . . .
H45 H 0.7828 0.4386 1.0260 0.047 Uiso 1 1 calc R U . . .
C46 C 0.6696(3) 0.39531(19) 0.95792(9) 0.0287(5) Uani 1 1 d . . . . .
H46 H 0.6384 0.4738 0.9350 0.034 Uiso 1 1 calc R U . . .

loop_
_atom_site_aniso_label
_atom_site_aniso_U_11
_atom_site_aniso_U_22
_atom_site_aniso_U_33
_atom_site_aniso_U_23
_atom_site_aniso_U_13
_atom_site_aniso_U_12
S1 0.0153(2) 0.0197(2) 0.0167(2) -0.00004(17) 0.00171(17) -0.00476(18)
S2 0.0168(2) 0.0163(2) 0.0361(3) -0.0022(2) 0.0092(2) -0.00452(18)
S3 0.0145(2) 0.0166(2) 0.0174(2) 0.00063(17) 0.00436(16) -0.00328(17)
S4 0.0164(2) 0.0172(2) 0.0269(3) 0.00178(18) 0.00689(18) -0.00215(18)
N1 0.0152(8) 0.0195(8) 0.0215(8) 0.0042(6) 0.0039(6) -0.0019(6)
N2 0.0283(9) 0.0233(8) 0.0142(7) 0.0009(6) -0.0026(6) -0.0145(7)
C1 0.0212(10) 0.0238(9) 0.0147(9) 0.0000(7) -0.0009(7) -0.0096(8)
C2 0.0223(10) 0.0309(10) 0.0162(9) -0.0019(8) 0.0038(7) -0.0151(8)
C3 0.0160(9) 0.0326(11) 0.0223(10) -0.0091(8) 0.0038(7) -0.0100(8)
C4 0.0153(9) 0.0209(9) 0.0271(10) -0.0049(8) 0.0021(7) -0.0042(7)
C5 0.0168(9) 0.0184(9) 0.0176(9) -0.0054(7) 0.0031(7) -0.0076(7)
C6 0.0141(8) 0.0202(9) 0.0114(8) -0.0036(7) 0.0015(6) -0.0066(7)
C7 0.0146(9) 0.0173(8) 0.0175(9) -0.0035(7) 0.0017(7) -0.0037(7)
C8 0.0169(9) 0.0158(8) 0.0171(9) -0.0015(7) 0.0016(7) -0.0047(7)
C9 0.0127(8) 0.0182(8) 0.0123(8) -0.0019(6) 0.0011(6) -0.0065(7)
C10 0.0144(8) 0.0135(8) 0.0143(8) -0.0017(6) 0.0010(6) -0.0061(7)
C11 0.0179(9) 0.0171(8) 0.0127(8) -0.0016(6) 0.0016(7) -0.0061(7)
C12 0.0157(9) 0.0176(8) 0.0174(9) 0.0007(7) -0.0025(7) -0.0050(7)
C13 0.0140(9) 0.0172(8) 0.0178(9) -0.0026(7) 0.0032(7) -0.0050(7)
C14 0.0188(9) 0.0211(9) 0.0131(8) -0.0028(7) 0.0034(7) -0.0084(7)
C15 0.0157(9) 0.0173(8) 0.0150(8) -0.0012(7) -0.0003(7) -0.0058(7)
C16 0.0183(9) 0.0171(8) 0.0157(9) -0.0039(7) 0.0049(7) -0.0013(7)
C17 0.0221(10) 0.0240(10) 0.0236(10) -0.0032(8) 0.0017(8) -0.0075(8)
C18 0.0435(13) 0.0167(9) 0.0231(10) -0.0023(8) 0.0044(9) -0.0074(9)
C19 0.0386(13) 0.0281(11) 0.0170(10) -0.0033(8) -0.0041(9) 0.0070(9)
C20 0.0249(11) 0.0398(12) 0.0164(9) -0.0080(9) -0.0036(8) -0.0035(9)
C21 0.0220(10) 0.0247(10) 0.0182(9) -0.0086(7) 0.0014(7) -0.0062(8)
C22 0.0131(9) 0.0221(9) 0.0179(9) 0.0005(7) 0.0010(7) -0.0050(7)
C23 0.0188(10) 0.0248(10) 0.0252(10) -0.0031(8) 0.0039(8) -0.0035(8)
C24 0.0208(10) 0.0352(11) 0.0204(10) -0.0043(8) 0.0063(8) -0.0088(9)
C25 0.0232(10) 0.0362(11) 0.0168(9) 0.0014(8) 0.0000(8) -0.0175(9)
C26 0.0261(11) 0.0250(10) 0.0222(10) 0.0005(8) -0.0068(8) -0.0128(8)
C27 0.0175(9) 0.0232(9) 0.0188(9) -0.0030(7) -0.0001(7) -0.0053(8)
C28 0.0135(9) 0.0196(9) 0.0156(8) -0.0015(7) 0.0008(7) -0.0053(7)
C29 0.0179(9) 0.0147(8) 0.0144(8) -0.0008(6) 0.0003(7) -0.0052(7)
C30 0.0167(9) 0.0172(8) 0.0185(9) 0.0002(7) -0.0015(7) -0.0044(7)
C31 0.0168(9) 0.0198(9) 0.0209(9) -0.0015(7) 0.0010(7) -0.0086(7)
C32 0.0223(10) 0.0181(9) 0.0136(8) -0.0004(7) 0.0010(7) -0.0091(7)
C33 0.0216(10) 0.0186(9) 0.0177(9) 0.0001(7) -0.0028(7) -0.0038(7)
C34 0.0164(9) 0.0201(9) 0.0195(9) -0.0025(7) -0.0003(7) -0.0052(7)
C35 0.0199(9) 0.0153(8) 0.0188(9) 0.0000(7) -0.0027(7) -0.0046(7)
C36 0.0231(10) 0.0179(9) 0.0192(9) -0.0010(7) 0.0016(7) -0.0062(8)
C37 0.0273(11) 0.0195(9) 0.0251(10) -0.0040(8) -0.0059(8) -0.0052(8)
C38 0.0217(10) 0.0200(9) 0.0359(12) 0.0001(8) -0.0071(8) -0.0073(8)
C39 0.0174(10) 0.0292(10) 0.0275(11) 0.0016(8) 0.0014(8) -0.0080(8)
C40 0.0211(10) 0.0257(10) 0.0175(9) -0.0033(8) 0.0005(7) -0.0064(8)
C41 0.0194(9) 0.0266(10) 0.0151(9) -0.0030(7) 0.0019(7) -0.0101(8)
C42 0.0197(10) 0.0302(10) 0.0200(9) 0.0014(8) 0.0022(8) -0.0115(8)
C43 0.0202(11) 0.0494(14) 0.0238(11) 0.0127(10) -0.0022(8) -0.0144(10)
C44 0.0297(12) 0.0717(18) 0.0174(10) 0.0006(11) -0.0033(9) -0.0255(12)
C45 0.0448(14) 0.0589(16) 0.0264(11) -0.0149(11) -0.0003(10) -0.0299(13)
C46 0.0369(12) 0.0286(11) 0.0239(10) -0.0065(8) 0.0000(9) -0.0139(9)

loop_
_atom_type_symbol
_atom_type_description
_atom_type_scat_dispersion_real
_atom_type_scat_dispersion_imag
_atom_type_scat_source
C C 0.0033 0.0016
;
International Tables for Crystallography
(Vol. C, Tables 4.2.6.8 and 6.1.1.4)
;
H H 0.0000 0.0000
;
International Tables for Crystallography
(Vol. C, Table 6.1.1.4)
;
N N 0.0061 0.0033
;
International Tables for Crystallography
(Vol. C, Tables 4.2.6.8 and 6.1.1.4)
;
S S 0.1246 0.1234
;
International Tables for Crystallography
(Vol. C, Tables 4.2.6.8 and 6.1.1.4)
;

loop_
_geom_angle_atom_site_label_1
_geom_angle_atom_site_label_2
_geom_angle_atom_site_label_3
_geom_angle
_geom_angle_site_symmetry_1
_geom_angle_site_symmetry_3
_geom_angle_publ_flag
C7 S1 C6 94.51(8) . . ?
C5 S2 C7 95.20(8) . . ?
C8 S3 C9 95.61(8) . . ?
C8 S4 C28 95.59(8) . . ?
C13 N1 C22 118.67(15) . . ?
C13 N1 C16 118.62(15) . . ?
C22 N1 C16 119.37(15) . . ?
C41 N2 C35 119.55(15) . . ?
C41 N2 C32 119.40(15) . . ?
C35 N2 C32 120.38(15) . . ?
C6 C1 C2 119.47(18) . . ?
C6 C1 H1 120.3 . . ?
C2 C1 H1 120.3 . . ?
C3 C2 C1 120.56(17) . . ?
C3 C2 H2 119.7 . . ?
C1 C2 H2 119.7 . . ?
C2 C3 C4 120.60(18) . . ?
C2 C3 H3 119.7 . . ?
C4 C3 H3 119.7 . . ?
C3 C4 C5 119.09(18) . . ?
C3 C4 H4 120.5 . . ?
C5 C4 H4 120.5 . . ?
C4 C5 C6 120.42(16) . . ?
C4 C5 S2 123.34(14) . . ?
C6 C5 S2 116.20(13) . . ?
C1 C6 C5 119.84(17) . . ?
C1 C6 S1 123.52(14) . . ?
C5 C6 S1 116.61(13) . . ?
C8 C7 S2 121.47(14) . . ?
C8 C7 S1 123.85(14) . . ?
S2 C7 S1 114.60(10) . . ?
C7 C8 S3 124.19(14) . . ?
C7 C8 S4 121.65(14) . . ?
S3 C8 S4 114.16(10) . . ?
C28 C9 C10 125.69(15) . . ?
C28 C9 S3 117.44(13) . . ?
C10 C9 S3 116.87(12) . . ?
C11 C10 C15 118.65(16) . . ?
C11 C10 C9 120.51(15) . . ?
C15 C10 C9 120.80(16) . . ?
C10 C11 C12 120.99(16) . . ?
C10 C11 H11 119.5 . . ?
C12 C11 H11 119.5 . . ?
C11 C12 C13 119.88(17) . . ?
C11 C12 H12 120.1 . . ?
C13 C12 H12 120.1 . . ?
C12 C13 C14 119.28(16) . . ?
C12 C13 N1 121.10(16) . . ?
C14 C13 N1 119.62(16) . . ?
C15 C14 C13 120.46(16) . . ?
C15 C14 H14 119.8 . . ?
C13 C14 H14 119.8 . . ?
C14 C15 C10 120.67(17) . . ?
C14 C15 H15 119.7 . . ?
C10 C15 H15 119.7 . . ?
C21 C16 C17 119.24(18) . . ?
C21 C16 N1 121.24(17) . . ?
C17 C16 N1 119.52(17) . . ?
C18 C17 C16 120.01(19) . . ?
C18 C17 H17 120.0 . . ?
C16 C17 H17 120.0 . . ?
C19 C18 C17 120.27(19) . . ?
C19 C18 H18 119.9 . . ?
C17 C18 H18 119.9 . . ?
C20 C19 C18 119.52(19) . . ?
C20 C19 H19 120.2 . . ?
C18 C19 H19 120.2 . . ?
C19 C20 C21 121.1(2) . . ?
C19 C20 H20 119.5 . . ?
C21 C20 H20 119.5 . . ?
C20 C21 C16 119.90(19) . . ?
C20 C21 H21 120.1 . . ?
C16 C21 H21 120.1 . . ?
C23 C22 C27 119.16(17) . . ?
C23 C22 N1 119.24(17) . . ?
C27 C22 N1 121.61(16) . . ?
C24 C23 C22 120.15(19) . . ?
C24 C23 H23 119.9 . . ?
C22 C23 H23 119.9 . . ?
C23 C24 C25 121.15(19) . . ?
C23 C24 H24 119.4 . . ?
C25 C24 H24 119.4 . . ?
C24 C25 C26 118.80(18) . . ?
C24 C25 H25 120.6 . . ?
C26 C25 H25 120.6 . . ?
C25 C26 C27 120.76(18) . . ?
C25 C26 H26 119.6 . . ?
C27 C26 H26 119.6 . . ?
C26 C27 C22 119.95(17) . . ?
C26 C27 H27 120.0 . . ?
C22 C27 H27 120.0 . . ?
C9 C28 C29 126.31(16) . . ?
C9 C28 S4 116.98(13) . . ?
C29 C28 S4 116.70(13) . . ?
C34 C29 C30 118.16(16) . . ?
C34 C29 C28 120.38(16) . . ?
C30 C29 C28 121.44(16) . . ?
C31 C30 C29 120.91(17) . . ?
C31 C30 H30 119.5 . . ?
C29 C30 H30 119.5 . . ?
C30 C31 C32 120.51(17) . . ?
C30 C31 H31 119.7 . . ?
C32 C31 H31 119.7 . . ?
C33 C32 C31 118.80(16) . . ?
C33 C32 N2 120.54(17) . . ?
C31 C32 N2 120.67(16) . . ?
C34 C33 C32 120.44(17) . . ?
C34 C33 H33 119.8 . . ?
C32 C33 H33 119.8 . . ?
C33 C34 C29 120.98(17) . . ?
C33 C34 H34 119.5 . . ?
C29 C34 H34 119.5 . . ?
C36 C35 C40 118.82(17) . . ?
C36 C35 N2 121.03(17) . . ?
C40 C35 N2 120.14(16) . . ?
C37 C36 C35 120.33(18) . . ?
C37 C36 H36 119.8 . . ?
C35 C36 H36 119.8 . . ?
C38 C37 C36 120.82(18) . . ?
C38 C37 H37 119.6 . . ?
C36 C37 H37 119.6 . . ?
C37 C38 C39 119.15(18) . . ?
C37 C38 H38 120.4 . . ?
C39 C38 H38 120.4 . . ?
C40 C39 C38 120.71(18) . . ?
C40 C39 H39 119.6 . . ?
C38 C39 H39 119.6 . . ?
C39 C40 C35 120.12(18) . . ?
C39 C40 H40 119.9 . . ?
C35 C40 H40 119.9 . . ?
C42 C41 C46 119.17(18) . . ?
C42 C41 N2 120.87(17) . . ?
C46 C41 N2 119.96(18) . . ?
C41 C42 C43 120.3(2) . . ?
C41 C42 H42 119.9 . . ?
C43 C42 H42 119.9 . . ?
C44 C43 C42 120.2(2) . . ?
C44 C43 H43 119.9 . . ?
C42 C43 H43 119.9 . . ?
C43 C44 C45 119.9(2) . . ?
C43 C44 H44 120.1 . . ?
C45 C44 H44 120.1 . . ?
C44 C45 C46 120.3(2) . . ?
C44 C45 H45 119.8 . . ?
C46 C45 H45 119.8 . . ?
C41 C46 C45 120.1(2) . . ?
C41 C46 H46 120.0 . . ?
C45 C46 H46 120.0 . . ?

loop_
_geom_bond_atom_site_label_1
_geom_bond_atom_site_label_2
_geom_bond_distance
_geom_bond_site_symmetry_2
_geom_bond_publ_flag
S1 C7 1.7629(18) . ?
S1 C6 1.7649(18) . ?
S2 C5 1.7537(18) . ?
S2 C7 1.7597(18) . ?
S3 C8 1.7563(19) . ?
S3 C9 1.7598(17) . ?
S4 C8 1.7609(18) . ?
S4 C28 1.7637(18) . ?
N1 C13 1.415(2) . ?
N1 C22 1.426(2) . ?
N1 C16 1.430(2) . ?
N2 C41 1.420(2) . ?
N2 C35 1.420(2) . ?
N2 C32 1.421(2) . ?
C1 C6 1.387(2) . ?
C1 C2 1.389(3) . ?
C1 H1 0.9500 . ?
C2 C3 1.383(3) . ?
C2 H2 0.9500 . ?
C3 C4 1.385(3) . ?
C3 H3 0.9500 . ?
C4 C5 1.393(3) . ?
C4 H4 0.9500 . ?
C5 C6 1.399(2) . ?
C7 C8 1.346(2) . ?
C9 C28 1.341(2) . ?
C9 C10 1.480(2) . ?
C10 C11 1.390(2) . ?
C10 C15 1.402(2) . ?
C11 C12 1.392(2) . ?
C11 H11 0.9500 . ?
C12 C13 1.393(2) . ?
C12 H12 0.9500 . ?
C13 C14 1.400(3) . ?
C14 C15 1.376(2) . ?
C14 H14 0.9500 . ?
C15 H15 0.9500 . ?
C16 C21 1.393(3) . ?
C16 C17 1.396(3) . ?
C17 C18 1.389(3) . ?
C17 H17 0.9500 . ?
C18 C19 1.389(3) . ?
C18 H18 0.9500 . ?
C19 C20 1.372(3) . ?
C19 H19 0.9500 . ?
C20 C21 1.385(3) . ?
C20 H20 0.9500 . ?
C21 H21 0.9500 . ?
C22 C23 1.392(3) . ?
C22 C27 1.396(3) . ?
C23 C24 1.385(3) . ?
C23 H23 0.9500 . ?
C24 C25 1.386(3) . ?
C24 H24 0.9500 . ?
C25 C26 1.387(3) . ?
C25 H25 0.9500 . ?
C26 C27 1.394(3) . ?
C26 H26 0.9500 . ?
C27 H27 0.9500 . ?
C28 C29 1.481(2) . ?
C29 C34 1.393(2) . ?
C29 C30 1.399(3) . ?
C30 C31 1.383(2) . ?
C30 H30 0.9500 . ?
C31 C32 1.397(3) . ?
C31 H31 0.9500 . ?
C32 C33 1.391(3) . ?
C33 C34 1.389(2) . ?
C33 H33 0.9500 . ?
C34 H34 0.9500 . ?
C35 C36 1.388(3) . ?
C35 C40 1.398(3) . ?
C36 C37 1.383(3) . ?
C36 H36 0.9500 . ?
C37 C38 1.376(3) . ?
C37 H37 0.9500 . ?
C38 C39 1.386(3) . ?
C38 H38 0.9500 . ?
C39 C40 1.379(3) . ?
C39 H39 0.9500 . ?
C40 H40 0.9500 . ?
C41 C42 1.390(3) . ?
C41 C46 1.391(3) . ?
C42 C43 1.393(3) . ?
C42 H42 0.9500 . ?
C43 C44 1.378(3) . ?
C43 H43 0.9500 . ?
C44 C45 1.381(4) . ?
C44 H44 0.9500 . ?
C45 C46 1.393(3) . ?
C45 H45 0.9500 . ?
C46 H46 0.9500 . ?

loop_
_geom_torsion_atom_site_label_1
_geom_torsion_atom_site_label_2
_geom_torsion_atom_site_label_3
_geom_torsion_atom_site_label_4
_geom_torsion
_geom_torsion_site_symmetry_1
_geom_torsion_site_symmetry_2
_geom_torsion_site_symmetry_3
_geom_torsion_site_symmetry_4
_geom_torsion_publ_flag
C6 C1 C2 C3 0.0(3) . . . . ?
C1 C2 C3 C4 -1.2(3) . . . . ?
C2 C3 C4 C5 1.3(3) . . . . ?
C3 C4 C5 C6 -0.3(3) . . . . ?
C3 C4 C5 S2 177.51(15) . . . . ?
C7 S2 C5 C4 172.82(16) . . . . ?
C7 S2 C5 C6 -9.34(15) . . . . ?
C2 C1 C6 C5 1.0(3) . . . . ?
C2 C1 C6 S1 -176.84(14) . . . . ?
C4 C5 C6 C1 -0.9(3) . . . . ?
S2 C5 C6 C1 -178.82(14) . . . . ?
C4 C5 C6 S1 177.11(14) . . . . ?
S2 C5 C6 S1 -0.80(19) . . . . ?
C7 S1 C6 C1 -171.61(16) . . . . ?
C7 S1 C6 C5 10.46(15) . . . . ?
C5 S2 C7 C8 -166.69(16) . . . . ?
C5 S2 C7 S1 16.44(12) . . . . ?
C6 S1 C7 C8 166.54(17) . . . . ?
C6 S1 C7 S2 -16.67(11) . . . . ?
S2 C7 C8 S3 -178.22(10) . . . . ?
S1 C7 C8 S3 -1.6(2) . . . . ?
S2 C7 C8 S4 0.8(2) . . . . ?
S1 C7 C8 S4 177.43(10) . . . . ?
C9 S3 C8 C7 -176.34(17) . . . . ?
C9 S3 C8 S4 4.53(11) . . . . ?
C28 S4 C8 C7 176.42(16) . . . . ?
C28 S4 C8 S3 -4.43(12) . . . . ?
C8 S3 C9 C28 -2.93(16) . . . . ?
C8 S3 C9 C10 177.64(13) . . . . ?
C28 C9 C10 C11 -126.4(2) . . . . ?
S3 C9 C10 C11 53.0(2) . . . . ?
C28 C9 C10 C15 51.1(3) . . . . ?
S3 C9 C10 C15 -129.47(15) . . . . ?
C15 C10 C11 C12 -2.9(3) . . . . ?
C9 C10 C11 C12 174.71(15) . . . . ?
C10 C11 C12 C13 1.7(3) . . . . ?
C11 C12 C13 C14 0.8(3) . . . . ?
C11 C12 C13 N1 -178.34(16) . . . . ?
C22 N1 C13 C12 127.21(19) . . . . ?
C16 N1 C13 C12 -32.1(2) . . . . ?
C22 N1 C13 C14 -51.9(2) . . . . ?
C16 N1 C13 C14 148.82(17) . . . . ?
C12 C13 C14 C15 -2.0(3) . . . . ?
N1 C13 C14 C15 177.13(16) . . . . ?
C13 C14 C15 C10 0.8(3) . . . . ?
C11 C10 C15 C14 1.7(3) . . . . ?
C9 C10 C15 C14 -175.94(16) . . . . ?
C13 N1 C16 C21 121.45(19) . . . . ?
C22 N1 C16 C21 -37.7(3) . . . . ?
C13 N1 C16 C17 -57.5(2) . . . . ?
C22 N1 C16 C17 143.37(18) . . . . ?
C21 C16 C17 C18 0.2(3) . . . . ?
N1 C16 C17 C18 179.17(17) . . . . ?
C16 C17 C18 C19 -0.2(3) . . . . ?
C17 C18 C19 C20 0.5(3) . . . . ?
C18 C19 C20 C21 -0.7(3) . . . . ?
C19 C20 C21 C16 0.6(3) . . . . ?
C17 C16 C21 C20 -0.4(3) . . . . ?
N1 C16 C21 C20 -179.33(17) . . . . ?
C13 N1 C22 C23 151.82(18) . . . . ?
C16 N1 C22 C23 -49.1(2) . . . . ?
C13 N1 C22 C27 -28.3(3) . . . . ?
C16 N1 C22 C27 130.82(19) . . . . ?
C27 C22 C23 C24 -1.8(3) . . . . ?
N1 C22 C23 C24 178.11(18) . . . . ?
C22 C23 C24 C25 1.7(3) . . . . ?
C23 C24 C25 C26 -0.1(3) . . . . ?
C24 C25 C26 C27 -1.3(3) . . . . ?
C25 C26 C27 C22 1.2(3) . . . . ?
C23 C22 C27 C26 0.3(3) . . . . ?
N1 C22 C27 C26 -179.57(17) . . . . ?
C10 C9 C28 C29 0.9(3) . . . . ?
S3 C9 C28 C29 -178.44(14) . . . . ?
C10 C9 C28 S4 179.64(13) . . . . ?
S3 C9 C28 S4 0.3(2) . . . . ?
C8 S4 C28 C9 2.55(16) . . . . ?
C8 S4 C28 C29 -178.63(14) . . . . ?
C9 C28 C29 C34 -138.1(2) . . . . ?
S4 C28 C29 C34 43.2(2) . . . . ?
C9 C28 C29 C30 40.3(3) . . . . ?
S4 C28 C29 C30 -138.41(16) . . . . ?
C34 C29 C30 C31 4.7(3) . . . . ?
C28 C29 C30 C31 -173.80(17) . . . . ?
C29 C30 C31 C32 -1.8(3) . . . . ?
C30 C31 C32 C33 -2.2(3) . . . . ?
C30 C31 C32 N2 177.95(16) . . . . ?
C41 N2 C32 C33 32.3(3) . . . . ?
C35 N2 C32 C33 -138.27(18) . . . . ?
C41 N2 C32 C31 -147.85(18) . . . . ?
C35 N2 C32 C31 41.6(3) . . . . ?
C31 C32 C33 C34 3.1(3) . . . . ?
N2 C32 C33 C34 -176.98(16) . . . . ?
C32 C33 C34 C29 -0.2(3) . . . . ?
C30 C29 C34 C33 -3.7(3) . . . . ?
C28 C29 C34 C33 174.79(16) . . . . ?
C41 N2 C35 C36 -138.13(18) . . . . ?
C32 N2 C35 C36 32.4(3) . . . . ?
C41 N2 C35 C40 40.6(3) . . . . ?
C32 N2 C35 C40 -148.90(18) . . . . ?
C40 C35 C36 C37 -1.9(3) . . . . ?
N2 C35 C36 C37 176.85(17) . . . . ?
C35 C36 C37 C38 -0.1(3) . . . . ?
C36 C37 C38 C39 1.1(3) . . . . ?
C37 C38 C39 C40 0.0(3) . . . . ?
C38 C39 C40 C35 -2.0(3) . . . . ?
C36 C35 C40 C39 2.9(3) . . . . ?
N2 C35 C40 C39 -175.83(18) . . . . ?
C35 N2 C41 C42 35.3(3) . . . . ?
C32 N2 C41 C42 -135.34(19) . . . . ?
C35 N2 C41 C46 -144.62(19) . . . . ?
C32 N2 C41 C46 44.8(3) . . . . ?
C46 C41 C42 C43 0.2(3) . . . . ?
N2 C41 C42 C43 -179.74(18) . . . . ?
C41 C42 C43 C44 -1.2(3) . . . . ?
C42 C43 C44 C45 1.1(3) . . . . ?
C43 C44 C45 C46 0.2(4) . . . . ?
C42 C41 C46 C45 1.1(3) . . . . ?
N2 C41 C46 C45 -179.03(19) . . . . ?
C44 C45 C46 C41 -1.3(3) . . . . ?
